data_4038710
loop_
_publ_author_name
'Du, Ke'
'Demay-Drouhard, Paul'
'Samanta, Kushal'
'Li, Shunshun'
'Thikekar, Tushar Ulhas'
'Wang, Haiying'
'Guo, Minjie'
'van Lagen, Barend'
'Zuilhof, Han'
'Sue, Andrew C.-H.'

_publ_section_title
;
 Stereochemical Inversion of Rim-Differentiated Pillar[5]arene Molecular
 Swings
;
_journal_name_full 'The Journal of Organic Chemistry'
_journal_paper_doi 10.1021/acs.joc.0c01464
_journal_year 2020
_chemical_formula_moiety 'C80 H65 N5 O10'
_chemical_formula_sum 'C80 H65 N5 O10'
_chemical_formula_weight 1256.37
_space_group_crystal_system monoclinic
_space_group_IT_number 14
_space_group_name_Hall '-P 2ybc'
_space_group_name_H-M_alt 'P 1 21/c 1'
_atom_sites_solution_hydrogens mixed
_atom_sites_solution_primary dual
_audit_creation_date 2018-12-06
_audit_creation_method
;
Olex2 1.2
(compiled 2018.05.29 svn.r3508 for OlexSys, GUI svn.r5506)
;
_cell_angle_alpha 90
_cell_angle_beta 105.5648(4)
_cell_angle_gamma 90
_cell_formula_units_Z 4
_cell_length_a 19.48820(8)
_cell_length_b 14.12202(7)
_cell_length_c 28.65569(12)
_cell_measurement_reflns_used 75603
_cell_measurement_temperature 293(2)
_cell_measurement_theta_max 75603
_cell_measurement_theta_min 3.1700
_cell_volume 7597.20(6)
_computing_cell_refinement 'CrysAlisPro 1.171.39.45g (Rigaku OD, 2018)'
_computing_data_collection 'CrysAlisPro 1.171.39.45g (Rigaku OD, 2018)'
_computing_data_reduction 'CrysAlisPro 1.171.39.45g (Rigaku OD, 2018)'
_computing_molecular_graphics 'Olex2 (Dolomanov et al., 2009)'
_computing_publication_material 'Olex2 (Dolomanov et al., 2009)'
_computing_structure_refinement 'ShelXL (Sheldrick, 2015)'
_computing_structure_solution 'ShelXT (Sheldrick, 2015)'
_diffrn_ambient_temperature 293(2)
_diffrn_measured_fraction_theta_full 1.000
_diffrn_measured_fraction_theta_max 0.957
_diffrn_measurement_device_type 'ROD, Synergy Custom system, HyPix'
_diffrn_measurement_method '\w scans'
_diffrn_radiation_type CuK\a
_diffrn_radiation_wavelength 1.54184
_diffrn_reflns_av_R_equivalents 0.0478
_diffrn_reflns_av_unetI/netI 0.0233
_diffrn_reflns_Laue_measured_fraction_full 1.000
_diffrn_reflns_Laue_measured_fraction_max 0.957
_diffrn_reflns_limit_h_max 24
_diffrn_reflns_limit_h_min -24
_diffrn_reflns_limit_k_max 15
_diffrn_reflns_limit_k_min -17
_diffrn_reflns_limit_l_max 35
_diffrn_reflns_limit_l_min -36
_diffrn_reflns_number 151371
_diffrn_reflns_point_group_measured_fraction_full 1.000
_diffrn_reflns_point_group_measured_fraction_max 0.957
_diffrn_reflns_theta_full 67.684
_diffrn_reflns_theta_max 77.121
_diffrn_reflns_theta_min 2.353
_exptl_absorpt_coefficient_mu 0.587
_exptl_absorpt_correction_type none
_exptl_crystal_colour colourless
_exptl_crystal_colour_primary colourless
_exptl_crystal_density_diffrn 1.098
_exptl_crystal_description block
_exptl_crystal_F_000 2640
_exptl_crystal_size_max 0.3
_exptl_crystal_size_mid 0.2
_exptl_crystal_size_min 0.1
_refine_diff_density_max 0.269
_refine_diff_density_min -0.282
_refine_diff_density_rms 0.043
_refine_ls_extinction_method none
_refine_ls_goodness_of_fit_ref 1.056
_refine_ls_hydrogen_treatment mixed
_refine_ls_matrix_type full
_refine_ls_number_parameters 868
_refine_ls_number_reflns 15406
_refine_ls_number_restraints 0
_refine_ls_restrained_S_all 1.056
_refine_ls_R_factor_all 0.0512
_refine_ls_R_factor_gt 0.0464
_refine_ls_shift/su_max 0.001
_refine_ls_shift/su_mean 0.000
_refine_ls_structure_factor_coef Fsqd
_refine_ls_weighting_details 'w=1/[\s^2^(Fo^2^)+(0.0773P)^2^+1.6199P] where P=(Fo^2^+2Fc^2^)/3'
_refine_ls_weighting_scheme calc
_refine_ls_wR_factor_gt 0.1318
_refine_ls_wR_factor_ref 0.1388
_reflns_Friedel_coverage 0.000
_reflns_number_gt 13563
_reflns_number_total 15406
_reflns_threshold_expression 'I > 2\s(I)'
_cod_data_source_file jo0c01464_si_001.cif
_cod_data_source_block dk_adw_3
_cod_database_code 4038710
_shelx_shelxl_version_number 2014/7
_shelx_space_group_comment
;
The symmetry employed for this shelxl refinement is uniquely defined
by the following loop, which should always be used as a source of
symmetry information in preference to the above space-group names.
They are only intended as comments.
;
_shelx_estimated_absorpt_t_max 0.944
_shelx_estimated_absorpt_t_min 0.844
_olex2_refinement_description
;
1. Fixed Uiso
 At 1.2 times of:
  All C(H) groups, All C(H,H) groups
 At 1.5 times of:
  All C(H,H,H) groups
2.a Secondary CH2 refined with riding coordinates:
 C8(H8A,H8B), C23(H23A,H23B), C30(H30A,H30B), C40(H40A,H40B), C48(H48A,H48B),
 C56(H56A,H56B), C64(H64A,H64B), C72(H72A,H72B), C80(H80A,H80B)
2.b Aromatic/amide H refined with riding coordinates:
 C3(H3), C4(H4), C6(H6), C7(H7), C10(H10), C13(H13), C18(H18), C19(H19),
 C21(H21), C22(H22), C25(H25), C28(H28), C35(H35), C36(H36), C38(H38), C39(H39),
  C43(H43), C46(H46), C51(H51), C52(H52), C54(H54), C55(H55), C59(H59),
 C62(H62), C67(H67), C68(H68), C70(H70), C71(H71), C75(H75), C78(H78)
2.c Idealised Me refined as rotating group:
 C15(H15A,H15B,H15C), C31(H31A,H31B,H31C), C47(H47A,H47B,H47C), C63(H63A,H63B,
 H63C), C79(H79A,H79B,H79C)
;
_olex2_submission_special_instructions 'No special instructions were received'

loop_
_space_group_symop_operation_xyz
'x, y, z'
'-x, y+1/2, -z+1/2'
'-x, -y, -z'
'x, -y-1/2, z-1/2'

loop_
_atom_site_label
_atom_site_type_symbol
_atom_site_fract_x
_atom_site_fract_y
_atom_site_fract_z
_atom_site_U_iso_or_equiv
_atom_site_adp_type
_atom_site_occupancy
_atom_site_site_symmetry_order
_atom_site_calc_flag
_atom_site_refinement_flags_posn
_atom_site_refinement_flags_adp
_atom_site_refinement_flags_occupancy
_atom_site_disorder_assembly
_atom_site_disorder_group
O1 O -0.48686(6) 0.60193(8) 0.26918(4) 0.0558(3) Uani 1 1 d . . . . .
O2 O -0.32914(5) 0.35204(8) 0.38396(3) 0.0479(2) Uani 1 1 d . . . . .
O3 O -0.07028(5) 0.47522(7) 0.43912(3) 0.0436(2) Uani 1 1 d . . . . .
O4 O -0.08435(5) 0.80117(7) 0.36391(3) 0.0455(2) Uani 1 1 d . . . . .
O5 O -0.33803(5) 0.87926(7) 0.25911(4) 0.0467(2) Uani 1 1 d . . . . .
O6 O -0.38739(6) 0.28612(7) 0.19376(4) 0.0520(2) Uani 1 1 d . . . . .
O7 O -0.13143(5) 0.23533(8) 0.28896(4) 0.0484(2) Uani 1 1 d . . . . .
O8 O 0.00506(6) 0.53895(7) 0.26923(3) 0.0464(2) Uani 1 1 d . . . . .
O9 O -0.15035(5) 0.76512(8) 0.16465(3) 0.0457(2) Uani 1 1 d . . . . .
O10 O -0.39432(6) 0.61173(8) 0.11246(4) 0.0541(3) Uani 1 1 d . . . . .
N1 N -0.64577(19) 0.3919(2) 0.45917(12) 0.1397(11) Uani 1 1 d . . . . .
N2 N -0.54175(15) 0.1723(3) 0.54892(9) 0.1807(19) Uani 1 1 d . . . . .
N3 N -0.23062(9) 0.39856(13) 0.64432(6) 0.0713(4) Uani 1 1 d . . . . .
N4 N 0.03818(12) 0.93174(12) 0.62684(5) 0.0835(5) Uani 1 1 d . . . . .
N5 N -0.21020(10) 1.16663(13) 0.48402(6) 0.0751(4) Uani 1 1 d . . . . .
C1 C -0.61448(16) 0.42835(18) 0.43580(10) 0.0963(8) Uani 1 1 d . . . . .
C2 C -0.57500(11) 0.47647(14) 0.40676(7) 0.0665(5) Uani 1 1 d . . . . .
C3 C -0.50314(12) 0.4931(2) 0.42513(7) 0.0852(7) Uani 1 1 d . . . . .
H3 H -0.4794 0.4726 0.4561 0.102 Uiso 1 1 calc R . . . .
C4 C -0.46678(9) 0.54065(19) 0.39677(7) 0.0775(6) Uani 1 1 d . . . . .
H4 H -0.4185 0.5535 0.4092 0.093 Uiso 1 1 calc R . . . .
C5 C -0.50131(8) 0.56920(11) 0.35031(5) 0.0476(3) Uani 1 1 d . . . . .
C6 C -0.57274(9) 0.55074(12) 0.33278(6) 0.0555(4) Uani 1 1 d . . . . .
H6 H -0.5966 0.5692 0.3015 0.067 Uiso 1 1 calc R . . . .
C7 C -0.60956(9) 0.50513(13) 0.36100(7) 0.0619(4) Uani 1 1 d . . . . .
H7 H -0.6581 0.4938 0.3489 0.074 Uiso 1 1 calc R . . . .
C8 C -0.46141(10) 0.62132(12) 0.31998(7) 0.0591(4) Uani 1 1 d . . . . .
H8A H -0.4651 0.6888 0.3251 0.071 Uiso 1 1 calc R . . . .
H8B H -0.4114 0.6042 0.3309 0.071 Uiso 1 1 calc R . . . .
C9 C -0.46053(7) 0.52233(10) 0.25170(5) 0.0414(3) Uani 1 1 d . . . . .
C10 C -0.43624(7) 0.44242(10) 0.27971(5) 0.0399(3) Uani 1 1 d . . . . .
H10 H -0.4363 0.4418 0.3121 0.048 Uiso 1 1 calc R . . . .
C11 C -0.41191(6) 0.36369(9) 0.26000(5) 0.0364(3) Uani 1 1 d . . . . .
C12 C -0.41254(7) 0.36593(9) 0.21120(5) 0.0391(3) Uani 1 1 d . . . . .
C13 C -0.43775(7) 0.44521(10) 0.18316(5) 0.0401(3) Uani 1 1 d . . . . .
H13 H -0.4387 0.4452 0.1505 0.048 Uiso 1 1 calc R . . . .
C14 C -0.46157(6) 0.52465(9) 0.20295(5) 0.0386(3) Uani 1 1 d . . . . .
C15 C -0.36856(13) 0.29340(14) 0.15010(7) 0.0742(6) Uani 1 1 d . . . . .
H15A H -0.4108 0.3008 0.1238 0.111 Uiso 1 1 calc GR . . . .
H15B H -0.3438 0.2371 0.1452 0.111 Uiso 1 1 calc GR . . . .
H15C H -0.3382 0.3474 0.1513 0.111 Uiso 1 1 calc GR . . . .
C16 C -0.50442(14) 0.2063(3) 0.52923(8) 0.1206(13) Uani 1 1 d . . . . .
C17 C -0.45578(10) 0.2476(2) 0.50472(7) 0.0825(7) Uani 1 1 d . . . . .
C18 C -0.46003(12) 0.2229(2) 0.45754(7) 0.0902(8) Uani 1 1 d . . . . .
H18 H -0.4946 0.1804 0.4412 0.108 Uiso 1 1 calc R . . . .
C19 C -0.41280(10) 0.26155(17) 0.43446(6) 0.0699(5) Uani 1 1 d . . . . .
H19 H -0.4154 0.2442 0.4027 0.084 Uiso 1 1 calc R . . . .
C20 C -0.36200(7) 0.32540(12) 0.45794(5) 0.0482(3) Uani 1 1 d . . . . .
C21 C -0.35878(9) 0.35143(13) 0.50528(6) 0.0555(4) Uani 1 1 d . . . . .
H21 H -0.3249 0.3952 0.5212 0.067 Uiso 1 1 calc R . . . .
C22 C -0.40539(10) 0.31278(16) 0.52877(6) 0.0668(5) Uani 1 1 d . . . . .
H22 H -0.4030 0.3303 0.5605 0.080 Uiso 1 1 calc R . . . .
C23 C -0.30688(8) 0.36505(12) 0.43518(5) 0.0486(3) Uani 1 1 d . . . . .
H23A H -0.3002 0.4320 0.4426 0.058 Uiso 1 1 calc R . . . .
H23B H -0.2617 0.3333 0.4484 0.058 Uiso 1 1 calc R . . . .
C24 C -0.27852(6) 0.32600(9) 0.36053(5) 0.0361(3) Uani 1 1 d . . . . .
C25 C -0.20573(6) 0.33719(9) 0.38076(4) 0.0362(3) Uani 1 1 d . . . . .
H25 H -0.1895 0.3657 0.4110 0.043 Uiso 1 1 calc R . . . .
C26 C -0.15666(6) 0.30656(9) 0.35665(4) 0.0343(2) Uani 1 1 d . . . . .
C27 C -0.18211(7) 0.26560(9) 0.31105(4) 0.0364(3) Uani 1 1 d . . . . .
C28 C -0.25490(7) 0.25687(9) 0.29031(4) 0.0369(3) Uani 1 1 d . . . . .
H28 H -0.2712 0.2305 0.2596 0.044 Uiso 1 1 calc R . . . .
C29 C -0.30399(6) 0.28681(9) 0.31464(4) 0.0347(2) Uani 1 1 d . . . . .
C30 C -0.38330(6) 0.27828(9) 0.29122(5) 0.0381(3) Uani 1 1 d . . . . .
H30A H -0.4081 0.2721 0.3162 0.046 Uiso 1 1 calc R . . . .
H30B H -0.3925 0.2216 0.2714 0.046 Uiso 1 1 calc R . . . .
C31 C -0.15351(11) 0.1727(2) 0.25041(8) 0.0880(7) Uani 1 1 d . . . . .
H31A H -0.1838 0.2053 0.2232 0.132 Uiso 1 1 calc GR . . . .
H31B H -0.1793 0.1214 0.2597 0.132 Uiso 1 1 calc GR . . . .
H31C H -0.1126 0.1483 0.2417 0.132 Uiso 1 1 calc GR . . . .
C32 C -0.07751(6) 0.32024(9) 0.37883(5) 0.0360(3) Uani 1 1 d . . . . .
H32A H -0.0659(8) 0.3122(11) 0.4153(6) 0.043 Uiso 1 1 d R . . . .
H32B H -0.0511(8) 0.2698(11) 0.3675(5) 0.037(4) Uiso 1 1 d . . . . .
C33 C -0.20137(9) 0.42427(12) 0.61708(5) 0.0536(4) Uani 1 1 d . . . . .
C34 C -0.16694(7) 0.45615(11) 0.58127(5) 0.0453(3) Uani 1 1 d . . . . .
C35 C -0.15517(7) 0.39156(11) 0.54776(5) 0.0445(3) Uani 1 1 d . . . . .
H35 H -0.1674 0.3282 0.5494 0.053 Uiso 1 1 calc R . . . .
C36 C -0.12500(7) 0.42249(11) 0.51179(4) 0.0422(3) Uani 1 1 d . . . . .
H36 H -0.1168 0.3793 0.4894 0.051 Uiso 1 1 calc R . . . .
C37 C -0.10699(7) 0.51634(10) 0.50881(4) 0.0408(3) Uani 1 1 d . . . . .
C38 C -0.11695(9) 0.57945(12) 0.54363(6) 0.0532(4) Uani 1 1 d . . . . .
H38 H -0.1034 0.6424 0.5425 0.064 Uiso 1 1 calc R . . . .
C39 C -0.14670(9) 0.54988(12) 0.57990(6) 0.0540(4) Uani 1 1 d . . . . .
H39 H -0.1531 0.5925 0.6031 0.065 Uiso 1 1 calc R . . . .
C40 C -0.07734(7) 0.55306(10) 0.46882(5) 0.0416(3) Uani 1 1 d . . . . .
H40A H -0.1092 0.6001 0.4498 0.050 Uiso 1 1 calc R . . . .
H40B H -0.0313 0.5824 0.4824 0.050 Uiso 1 1 calc R . . . .
C41 C -0.05090(6) 0.49372(10) 0.39687(4) 0.0354(2) Uani 1 1 d . . . . .
C42 C -0.05276(6) 0.41650(9) 0.36659(4) 0.0330(2) Uani 1 1 d . . . . .
C43 C -0.03330(6) 0.43029(9) 0.32359(4) 0.0346(2) Uani 1 1 d . . . . .
H43 H -0.0338 0.3794 0.3029 0.041 Uiso 1 1 calc R . . . .
C44 C -0.01319(6) 0.51938(9) 0.31139(4) 0.0349(2) Uani 1 1 d . . . . .
C45 C -0.01102(6) 0.59621(9) 0.34215(4) 0.0338(2) Uani 1 1 d . . . . .
C46 C -0.02998(6) 0.58231(9) 0.38509(4) 0.0352(2) Uani 1 1 d . . . . .
H46 H -0.0286 0.6329 0.4061 0.042 Uiso 1 1 calc R . . . .
C47 C 0.00169(10) 0.46509(11) 0.23568(5) 0.0530(4) Uani 1 1 d . . . . .
H47A H 0.0129 0.4894 0.2073 0.080 Uiso 1 1 calc GR . . . .
H47B H -0.0455 0.4388 0.2268 0.080 Uiso 1 1 calc GR . . . .
H47C H 0.0353 0.4167 0.2500 0.080 Uiso 1 1 calc GR . . . .
C48 C 0.00810(6) 0.69384(9) 0.32787(5) 0.0373(3) Uani 1 1 d . . . . .
H48A H 0.0260 0.7320 0.3567 0.045 Uiso 1 1 calc R . . . .
H48B H 0.0455 0.6887 0.3115 0.045 Uiso 1 1 calc R . . . .
C49 C 0.01094(12) 0.91677(12) 0.58700(6) 0.0644(5) Uani 1 1 d . . . . .
C50 C -0.02349(10) 0.89877(11) 0.53642(5) 0.0548(4) Uani 1 1 d . . . . .
C51 C 0.01467(9) 0.85893(12) 0.50707(5) 0.0545(4) Uani 1 1 d . . . . .
H51 H 0.0619 0.8413 0.5201 0.065 Uiso 1 1 calc R . . . .
C52 C -0.01784(8) 0.84529(12) 0.45813(5) 0.0505(3) Uani 1 1 d . . . . .
H52 H 0.0078 0.8181 0.4385 0.061 Uiso 1 1 calc R . . . .
C53 C -0.08762(8) 0.87168(10) 0.43846(5) 0.0457(3) Uani 1 1 d . . . . .
C54 C -0.12487(10) 0.91064(13) 0.46886(6) 0.0609(4) Uani 1 1 d . . . . .
H54 H -0.1723 0.9279 0.4561 0.073 Uiso 1 1 calc R . . . .
C55 C -0.09343(11) 0.92439(14) 0.51741(6) 0.0658(5) Uani 1 1 d . . . . .
H55 H -0.1192 0.9507 0.5372 0.079 Uiso 1 1 calc R . . . .
C56 C -0.12394(8) 0.86393(11) 0.38510(5) 0.0468(3) Uani 1 1 d . . . . .
H56A H -0.1721 0.8403 0.3803 0.056 Uiso 1 1 calc R . . . .
H56B H -0.1265 0.9258 0.3700 0.056 Uiso 1 1 calc R . . . .
C57 C -0.10248(7) 0.79486(9) 0.31399(4) 0.0374(3) Uani 1 1 d . . . . .
C58 C -0.05621(6) 0.74161(9) 0.29479(5) 0.0354(2) Uani 1 1 d . . . . .
C59 C -0.07176(7) 0.73171(9) 0.24478(5) 0.0370(3) Uani 1 1 d . . . . .
H59 H -0.0413 0.6968 0.2314 0.044 Uiso 1 1 calc R . . . .
C60 C -0.13208(7) 0.77308(9) 0.21453(4) 0.0374(3) Uani 1 1 d . . . . .
C61 C -0.17800(7) 0.82706(9) 0.23374(5) 0.0373(3) Uani 1 1 d . . . . .
C62 C -0.16220(7) 0.83694(9) 0.28385(5) 0.0390(3) Uani 1 1 d . . . . .
H62 H -0.1923 0.8724 0.2973 0.047 Uiso 1 1 calc R . . . .
C63 C -0.10320(9) 0.71387(13) 0.14388(6) 0.0545(4) Uani 1 1 d . . . . .
H63A H -0.1217 0.7131 0.1093 0.082 Uiso 1 1 calc GR . . . .
H63B H -0.0988 0.6501 0.1559 0.082 Uiso 1 1 calc GR . . . .
H63C H -0.0573 0.7437 0.1524 0.082 Uiso 1 1 calc GR . . . .
C64 C -0.24405(7) 0.87256(10) 0.20149(5) 0.0399(3) Uani 1 1 d . . . . .
H64A H -0.2354 0.8885 0.1706 0.048 Uiso 1 1 calc R . . . .
H64B H -0.2539 0.9309 0.2164 0.048 Uiso 1 1 calc R . . . .
C65 C -0.24174(9) 1.12174(12) 0.45217(6) 0.0574(4) Uani 1 1 d . . . . .
C66 C -0.27902(8) 1.06459(10) 0.41156(5) 0.0477(3) Uani 1 1 d . . . . .
C67 C -0.25976(8) 1.07051(10) 0.36848(5) 0.0483(3) Uani 1 1 d . . . . .
H67 H -0.2253 1.1137 0.3653 0.058 Uiso 1 1 calc R . . . .
C68 C -0.29204(8) 1.01190(10) 0.33018(5) 0.0441(3) Uani 1 1 d . . . . .
H68 H -0.2795 1.0167 0.3012 0.053 Uiso 1 1 calc R . . . .
C69 C -0.34304(7) 0.94592(10) 0.33440(5) 0.0398(3) Uani 1 1 d . . . . .
C70 C -0.36292(8) 0.94203(12) 0.37748(5) 0.0507(3) Uani 1 1 d . . . . .
H70 H -0.3977 0.8992 0.3805 0.061 Uiso 1 1 calc R . . . .
C71 C -0.33166(8) 1.00094(13) 0.41583(6) 0.0547(4) Uani 1 1 d . . . . .
H71 H -0.3457 0.9981 0.4444 0.066 Uiso 1 1 calc R . . . .
C72 C -0.37678(7) 0.87783(10) 0.29448(5) 0.0413(3) Uani 1 1 d . . . . .
H72A H -0.3764 0.8144 0.3076 0.050 Uiso 1 1 calc R . . . .
H72B H -0.4259 0.8959 0.2798 0.050 Uiso 1 1 calc R . . . .
C73 C -0.35433(7) 0.81185(9) 0.22282(5) 0.0381(3) Uani 1 1 d . . . . .
C74 C -0.30844(7) 0.80824(9) 0.19284(5) 0.0383(3) Uani 1 1 d . . . . .
C75 C -0.32260(7) 0.74273(10) 0.15540(5) 0.0425(3) Uani 1 1 d . . . . .
H75 H -0.2934 0.7407 0.1345 0.051 Uiso 1 1 calc R . . . .
C76 C -0.37939(7) 0.68016(10) 0.14834(5) 0.0420(3) Uani 1 1 d . . . . .
C77 C -0.42514(7) 0.68314(9) 0.17839(5) 0.0388(3) Uani 1 1 d . . . . .
C78 C -0.41234(7) 0.75084(9) 0.21513(5) 0.0393(3) Uani 1 1 d . . . . .
H78 H -0.4431 0.7553 0.2348 0.047 Uiso 1 1 calc R . . . .
C79 C -0.35573(11) 0.6175(2) 0.07630(8) 0.0857(7) Uani 1 1 d . . . . .
H79A H -0.3765 0.5749 0.0502 0.129 Uiso 1 1 calc GR . . . .
H79B H -0.3069 0.6003 0.0904 0.129 Uiso 1 1 calc GR . . . .
H79C H -0.3580 0.6811 0.0641 0.129 Uiso 1 1 calc GR . . . .
C80 C -0.48541(7) 0.61235(10) 0.17253(5) 0.0419(3) Uani 1 1 d . . . . .
H80A H -0.5246 0.6418 0.1821 0.050 Uiso 1 1 calc R . . . .
H80B H -0.5025 0.5944 0.1387 0.050 Uiso 1 1 calc R . . . .

loop_
_atom_site_aniso_label
_atom_site_aniso_U_11
_atom_site_aniso_U_22
_atom_site_aniso_U_33
_atom_site_aniso_U_23
_atom_site_aniso_U_13
_atom_site_aniso_U_12
O1 0.0721(7) 0.0437(6) 0.0626(6) 0.0018(5) 0.0371(5) 0.0131(5)
O2 0.0350(4) 0.0683(7) 0.0455(5) -0.0088(5) 0.0194(4) 0.0021(4)
O3 0.0570(5) 0.0457(5) 0.0352(4) 0.0007(4) 0.0245(4) -0.0014(4)
O4 0.0529(5) 0.0493(6) 0.0369(5) 0.0012(4) 0.0168(4) 0.0127(4)
O5 0.0528(5) 0.0459(5) 0.0494(5) -0.0077(4) 0.0274(4) -0.0097(4)
O6 0.0729(7) 0.0402(5) 0.0460(5) -0.0028(4) 0.0211(5) 0.0102(5)
O7 0.0448(5) 0.0615(6) 0.0472(5) -0.0059(4) 0.0267(4) 0.0032(4)
O8 0.0670(6) 0.0383(5) 0.0462(5) 0.0020(4) 0.0366(5) 0.0012(4)
O9 0.0503(5) 0.0535(6) 0.0375(5) 0.0005(4) 0.0192(4) 0.0021(4)
O10 0.0502(5) 0.0609(7) 0.0533(6) -0.0167(5) 0.0174(4) -0.0007(5)
N1 0.198(3) 0.113(2) 0.154(2) 0.0114(17) 0.128(2) -0.0210(19)
N2 0.1184(19) 0.343(5) 0.0887(15) 0.033(2) 0.0422(14) -0.104(3)
N3 0.0910(11) 0.0778(11) 0.0592(8) 0.0122(7) 0.0447(8) 0.0092(9)
N4 0.1450(17) 0.0592(9) 0.0446(8) 0.0010(7) 0.0226(9) -0.0122(10)
N5 0.0905(11) 0.0682(10) 0.0617(9) -0.0163(8) 0.0119(8) 0.0024(8)
C1 0.130(2) 0.0778(15) 0.1080(18) 0.0030(13) 0.0784(17) -0.0040(14)
C2 0.0810(12) 0.0582(10) 0.0741(11) -0.0014(8) 0.0447(10) 0.0036(9)
C3 0.0723(12) 0.130(2) 0.0610(11) 0.0162(12) 0.0306(9) 0.0297(13)
C4 0.0442(8) 0.1319(19) 0.0593(10) -0.0051(11) 0.0187(7) 0.0066(10)
C5 0.0478(7) 0.0443(8) 0.0556(8) -0.0117(6) 0.0221(6) -0.0005(6)
C6 0.0516(8) 0.0580(9) 0.0562(9) -0.0035(7) 0.0136(7) -0.0071(7)
C7 0.0571(9) 0.0612(10) 0.0714(11) -0.0166(8) 0.0241(8) -0.0184(8)
C8 0.0660(10) 0.0465(9) 0.0748(11) -0.0170(7) 0.0365(8) -0.0087(7)
C9 0.0367(6) 0.0386(7) 0.0532(7) -0.0025(5) 0.0193(5) 0.0011(5)
C10 0.0370(6) 0.0410(7) 0.0449(7) -0.0009(5) 0.0165(5) -0.0018(5)
C11 0.0293(5) 0.0367(6) 0.0431(6) -0.0005(5) 0.0096(5) -0.0036(5)
C12 0.0373(6) 0.0353(6) 0.0442(7) -0.0046(5) 0.0099(5) -0.0002(5)
C13 0.0383(6) 0.0411(7) 0.0395(6) -0.0021(5) 0.0080(5) -0.0006(5)
C14 0.0290(5) 0.0391(7) 0.0469(7) 0.0005(5) 0.0088(5) -0.0007(5)
C15 0.1148(16) 0.0584(11) 0.0594(10) -0.0018(8) 0.0408(10) 0.0270(10)
C16 0.0828(15) 0.220(4) 0.0635(12) 0.0135(17) 0.0272(11) -0.059(2)
C17 0.0601(10) 0.138(2) 0.0540(10) 0.0088(11) 0.0240(8) -0.0269(12)
C18 0.0740(12) 0.140(2) 0.0610(11) -0.0127(12) 0.0257(9) -0.0541(14)
C19 0.0610(10) 0.1039(15) 0.0508(9) -0.0167(9) 0.0252(7) -0.0288(10)
C20 0.0397(7) 0.0624(9) 0.0473(7) -0.0059(6) 0.0197(6) 0.0004(6)
C21 0.0521(8) 0.0703(11) 0.0476(8) -0.0069(7) 0.0193(6) -0.0018(7)
C22 0.0612(10) 0.0983(14) 0.0463(8) -0.0003(8) 0.0237(7) -0.0029(9)
C23 0.0438(7) 0.0625(9) 0.0451(7) -0.0136(6) 0.0213(6) -0.0062(6)
C24 0.0344(6) 0.0375(6) 0.0411(6) -0.0001(5) 0.0183(5) 0.0006(5)
C25 0.0358(6) 0.0392(7) 0.0371(6) -0.0029(5) 0.0157(5) -0.0022(5)
C26 0.0350(6) 0.0338(6) 0.0378(6) 0.0046(5) 0.0159(5) -0.0001(5)
C27 0.0399(6) 0.0371(6) 0.0383(6) 0.0035(5) 0.0210(5) 0.0022(5)
C28 0.0420(6) 0.0365(6) 0.0346(6) 0.0006(5) 0.0148(5) -0.0017(5)
C29 0.0348(6) 0.0317(6) 0.0398(6) 0.0044(5) 0.0138(5) -0.0009(4)
C30 0.0359(6) 0.0369(7) 0.0427(6) 0.0011(5) 0.0129(5) -0.0047(5)
C31 0.0672(11) 0.127(2) 0.0837(13) -0.0566(13) 0.0454(10) -0.0129(12)
C32 0.0336(6) 0.0376(7) 0.0399(6) 0.0063(5) 0.0153(5) 0.0025(5)
C33 0.0627(9) 0.0615(10) 0.0414(7) 0.0033(6) 0.0224(7) 0.0074(7)
C34 0.0443(7) 0.0611(9) 0.0333(6) 0.0014(6) 0.0153(5) 0.0049(6)
C35 0.0458(7) 0.0538(8) 0.0348(6) 0.0001(5) 0.0122(5) -0.0008(6)
C36 0.0437(7) 0.0531(8) 0.0314(6) -0.0038(5) 0.0129(5) 0.0001(6)
C37 0.0379(6) 0.0521(8) 0.0339(6) -0.0009(5) 0.0125(5) 0.0032(5)
C38 0.0657(9) 0.0502(8) 0.0522(8) -0.0071(6) 0.0306(7) -0.0014(7)
C39 0.0647(9) 0.0585(9) 0.0473(8) -0.0092(7) 0.0295(7) 0.0031(7)
C40 0.0446(7) 0.0460(7) 0.0377(6) -0.0011(5) 0.0169(5) 0.0027(5)
C41 0.0317(5) 0.0457(7) 0.0313(5) 0.0043(5) 0.0126(4) 0.0024(5)
C42 0.0278(5) 0.0384(6) 0.0343(6) 0.0049(5) 0.0110(4) 0.0024(4)
C43 0.0333(5) 0.0370(6) 0.0366(6) 0.0009(5) 0.0148(5) 0.0027(5)
C44 0.0345(6) 0.0381(6) 0.0365(6) 0.0050(5) 0.0170(5) 0.0038(5)
C45 0.0284(5) 0.0374(6) 0.0370(6) 0.0036(5) 0.0110(4) 0.0013(4)
C46 0.0330(6) 0.0388(6) 0.0345(6) -0.0011(5) 0.0103(4) 0.0008(5)
C47 0.0806(10) 0.0451(8) 0.0429(7) 0.0021(6) 0.0332(7) 0.0052(7)
C48 0.0339(6) 0.0371(6) 0.0438(6) -0.0005(5) 0.0156(5) -0.0036(5)
C49 0.1072(14) 0.0442(8) 0.0445(8) 0.0038(6) 0.0251(9) -0.0006(9)
C50 0.0862(11) 0.0406(8) 0.0404(7) 0.0030(6) 0.0220(7) 0.0024(7)
C51 0.0632(9) 0.0540(9) 0.0459(8) 0.0025(6) 0.0137(7) 0.0017(7)
C52 0.0565(8) 0.0549(9) 0.0436(7) -0.0007(6) 0.0193(6) 0.0046(7)
C53 0.0584(8) 0.0405(7) 0.0424(7) 0.0027(5) 0.0207(6) 0.0064(6)
C54 0.0704(10) 0.0677(11) 0.0492(8) 0.0020(7) 0.0241(7) 0.0225(8)
C55 0.0906(13) 0.0663(11) 0.0483(8) -0.0005(7) 0.0324(8) 0.0211(9)
C56 0.0509(7) 0.0501(8) 0.0429(7) 0.0002(6) 0.0186(6) 0.0103(6)
C57 0.0421(6) 0.0369(6) 0.0369(6) 0.0034(5) 0.0172(5) -0.0015(5)
C58 0.0373(6) 0.0302(6) 0.0426(6) 0.0029(5) 0.0174(5) -0.0046(5)
C59 0.0392(6) 0.0328(6) 0.0444(6) 0.0010(5) 0.0208(5) -0.0031(5)
C60 0.0418(6) 0.0370(6) 0.0374(6) 0.0018(5) 0.0178(5) -0.0062(5)
C61 0.0388(6) 0.0359(6) 0.0409(6) 0.0057(5) 0.0172(5) -0.0034(5)
C62 0.0414(6) 0.0394(7) 0.0418(6) 0.0039(5) 0.0206(5) 0.0018(5)
C63 0.0584(9) 0.0636(10) 0.0472(8) -0.0085(7) 0.0239(7) 0.0018(7)
C64 0.0422(6) 0.0403(7) 0.0410(6) 0.0081(5) 0.0177(5) 0.0003(5)
C65 0.0672(10) 0.0509(9) 0.0542(9) -0.0046(7) 0.0166(7) 0.0080(7)
C66 0.0542(8) 0.0407(7) 0.0483(7) -0.0030(6) 0.0141(6) 0.0101(6)
C67 0.0580(8) 0.0354(7) 0.0536(8) 0.0027(6) 0.0185(6) -0.0001(6)
C68 0.0538(7) 0.0359(7) 0.0467(7) 0.0034(5) 0.0205(6) 0.0028(6)
C69 0.0370(6) 0.0388(7) 0.0462(7) 0.0011(5) 0.0157(5) 0.0087(5)
C70 0.0441(7) 0.0619(9) 0.0526(8) -0.0036(7) 0.0242(6) -0.0027(6)
C71 0.0554(8) 0.0662(10) 0.0485(8) -0.0044(7) 0.0244(7) 0.0059(7)
C72 0.0358(6) 0.0452(7) 0.0476(7) -0.0012(5) 0.0192(5) 0.0018(5)
C73 0.0403(6) 0.0366(6) 0.0395(6) 0.0029(5) 0.0142(5) 0.0024(5)
C74 0.0394(6) 0.0389(7) 0.0384(6) 0.0084(5) 0.0136(5) 0.0042(5)
C75 0.0407(6) 0.0503(8) 0.0394(6) 0.0041(5) 0.0160(5) 0.0053(6)
C76 0.0408(6) 0.0432(7) 0.0415(6) -0.0017(5) 0.0104(5) 0.0053(5)
C77 0.0357(6) 0.0359(6) 0.0440(6) 0.0049(5) 0.0094(5) 0.0063(5)
C78 0.0379(6) 0.0384(7) 0.0446(7) 0.0045(5) 0.0162(5) 0.0048(5)
C79 0.0724(12) 0.1225(19) 0.0721(12) -0.0470(12) 0.0368(10) -0.0203(12)
C80 0.0341(6) 0.0397(7) 0.0510(7) 0.0015(5) 0.0097(5) 0.0045(5)

loop_
_atom_type_symbol
_atom_type_description
_atom_type_scat_dispersion_real
_atom_type_scat_dispersion_imag
_atom_type_scat_source
C C 0.0181 0.0091 'International Tables Vol C Tables 4.2.6.8 and 6.1.1.4'
H H 0.0000 0.0000 'International Tables Vol C Tables 4.2.6.8 and 6.1.1.4'
N N 0.0311 0.0180 'International Tables Vol C Tables 4.2.6.8 and 6.1.1.4'
O O 0.0492 0.0322 'International Tables Vol C Tables 4.2.6.8 and 6.1.1.4'

loop_
_geom_angle_atom_site_label_1
_geom_angle_atom_site_label_2
_geom_angle_atom_site_label_3
_geom_angle
_geom_angle_site_symmetry_1
_geom_angle_site_symmetry_3
_geom_angle_publ_flag
C9 O1 C8 117.52(12) . . ?
C24 O2 C23 118.30(10) . . ?
C41 O3 C40 118.08(10) . . ?
C57 O4 C56 117.88(10) . . ?
C73 O5 C72 117.98(10) . . ?
C12 O6 C15 117.99(12) . . ?
C27 O7 C31 117.12(12) . . ?
C44 O8 C47 118.36(11) . . ?
C60 O9 C63 117.33(11) . . ?
C76 O10 C79 116.74(13) . . ?
N1 C1 C2 178.7(3) . . ?
C3 C2 C1 120.2(2) . . ?
C7 C2 C1 119.4(2) . . ?
C7 C2 C3 120.38(17) . . ?
C2 C3 C4 119.03(19) . . ?
C5 C4 C3 120.87(17) . . ?
C4 C5 C8 120.39(15) . . ?
C6 C5 C4 118.78(15) . . ?
C6 C5 C8 120.82(15) . . ?
C5 C6 C7 120.76(16) . . ?
C2 C7 C6 120.17(16) . . ?
O1 C8 C5 113.68(13) . . ?
O1 C9 C10 123.46(12) . . ?
O1 C9 C14 115.91(12) . . ?
C14 C9 C10 120.59(12) . . ?
C11 C10 C9 121.03(12) . . ?
C10 C11 C12 118.55(12) . . ?
C10 C11 C30 120.61(12) . . ?
C12 C11 C30 120.82(11) . . ?
O6 C12 C11 115.94(12) . . ?
O6 C12 C13 123.74(12) . . ?
C13 C12 C11 120.32(12) . . ?
C12 C13 C14 121.25(12) . . ?
C9 C14 C13 118.25(12) . . ?
C9 C14 C80 121.12(12) . . ?
C13 C14 C80 120.60(12) . . ?
N2 C16 C17 178.5(5) . . ?
C18 C17 C16 120.0(2) . . ?
C18 C17 C22 120.26(17) . . ?
C22 C17 C16 119.7(2) . . ?
C17 C18 C19 119.86(19) . . ?
C20 C19 C18 120.65(16) . . ?
C19 C20 C21 119.28(14) . . ?
C19 C20 C23 122.40(13) . . ?
C21 C20 C23 118.25(14) . . ?
C22 C21 C20 120.53(16) . . ?
C21 C22 C17 119.41(16) . . ?
O2 C23 C20 110.02(11) . . ?
O2 C24 C25 123.23(11) . . ?
O2 C24 C29 116.41(11) . . ?
C29 C24 C25 120.36(11) . . ?
C24 C25 C26 121.22(11) . . ?
C25 C26 C27 118.43(11) . . ?
C25 C26 C32 120.70(11) . . ?
C27 C26 C32 120.85(11) . . ?
O7 C27 C26 116.20(11) . . ?
O7 C27 C28 123.51(11) . . ?
C28 C27 C26 120.28(11) . . ?
C27 C28 C29 121.26(11) . . ?
C24 C29 C28 118.41(11) . . ?
C24 C29 C30 120.90(11) . . ?
C28 C29 C30 120.68(11) . . ?
C29 C30 C11 111.59(10) . . ?
C42 C32 C26 111.66(10) . . ?
N3 C33 C34 177.83(19) . . ?
C35 C34 C33 118.86(15) . . ?
C39 C34 C33 120.63(13) . . ?
C39 C34 C35 120.50(13) . . ?
C36 C35 C34 119.28(14) . . ?
C37 C36 C35 120.94(13) . . ?
C36 C37 C38 119.00(12) . . ?
C36 C37 C40 122.25(12) . . ?
C38 C37 C40 118.75(13) . . ?
C39 C38 C37 120.87(15) . . ?
C38 C39 C34 119.32(14) . . ?
O3 C40 C37 107.94(11) . . ?
O3 C41 C42 115.48(11) . . ?
C46 C41 O3 123.35(11) . . ?
C46 C41 C42 121.16(11) . . ?
C41 C42 C32 121.14(10) . . ?
C41 C42 C43 118.30(11) . . ?
C43 C42 C32 120.53(11) . . ?
C44 C43 C42 120.65(11) . . ?
O8 C44 C43 124.02(11) . . ?
O8 C44 C45 115.37(11) . . ?
C43 C44 C45 120.60(11) . . ?
C44 C45 C48 120.47(10) . . ?
C46 C45 C44 118.72(11) . . ?
C46 C45 C48 120.75(11) . . ?
C41 C46 C45 120.56(12) . . ?
C58 C48 C45 110.69(10) . . ?
N4 C49 C50 179.4(2) . . ?
C51 C50 C49 120.01(17) . . ?
C55 C50 C49 119.66(16) . . ?
C55 C50 C51 120.29(15) . . ?
C50 C51 C52 119.78(15) . . ?
C53 C52 C51 120.57(14) . . ?
C52 C53 C54 118.43(14) . . ?
C52 C53 C56 122.63(12) . . ?
C54 C53 C56 118.89(13) . . ?
C55 C54 C53 121.64(16) . . ?
C50 C55 C54 119.29(15) . . ?
O4 C56 C53 108.63(11) . . ?
O4 C57 C58 115.48(11) . . ?
O4 C57 C62 123.87(11) . . ?
C62 C57 C58 120.65(12) . . ?
C57 C58 C48 120.53(11) . . ?
C59 C58 C48 121.07(11) . . ?
C59 C58 C57 118.38(12) . . ?
C60 C59 C58 121.00(12) . . ?
O9 C60 C59 123.47(12) . . ?
O9 C60 C61 115.96(11) . . ?
C59 C60 C61 120.57(11) . . ?
C60 C61 C64 121.45(11) . . ?
C62 C61 C60 118.26(12) . . ?
C62 C61 C64 120.28(11) . . ?
C57 C62 C61 121.13(12) . . ?
C61 C64 C74 112.16(10) . . ?
N5 C65 C66 177.86(19) . . ?
C67 C66 C65 119.13(15) . . ?
C67 C66 C71 119.92(14) . . ?
C71 C66 C65 120.89(14) . . ?
C68 C67 C66 119.75(14) . . ?
C67 C68 C69 120.99(13) . . ?
C68 C69 C72 122.60(12) . . ?
C70 C69 C68 118.65(13) . . ?
C70 C69 C72 118.75(12) . . ?
C71 C70 C69 120.90(14) . . ?
C70 C71 C66 119.73(14) . . ?
O5 C72 C69 109.07(11) . . ?
O5 C73 C74 115.58(11) . . ?
O5 C73 C78 123.95(11) . . ?
C78 C73 C74 120.47(12) . . ?
C73 C74 C64 121.08(12) . . ?
C75 C74 C64 120.71(11) . . ?
C75 C74 C73 118.19(12) . . ?
C74 C75 C76 121.51(12) . . ?
O10 C76 C75 123.59(12) . . ?
O10 C76 C77 115.94(12) . . ?
C75 C76 C77 120.46(12) . . ?
C76 C77 C80 121.01(12) . . ?
C78 C77 C76 118.16(12) . . ?
C78 C77 C80 120.79(12) . . ?
C73 C78 C77 121.16(12) . . ?
C14 C80 C77 111.49(10) . . ?

loop_
_geom_bond_atom_site_label_1
_geom_bond_atom_site_label_2
_geom_bond_distance
_geom_bond_site_symmetry_2
_geom_bond_publ_flag
O1 C8 1.433(2) . ?
O1 C9 1.3841(16) . ?
O2 C23 1.4263(17) . ?
O2 C24 1.3837(14) . ?
O3 C40 1.4196(16) . ?
O3 C41 1.3864(14) . ?
O4 C56 1.4145(16) . ?
O4 C57 1.3814(15) . ?
O5 C72 1.4172(15) . ?
O5 C73 1.3826(16) . ?
O6 C12 1.3754(16) . ?
O6 C15 1.399(2) . ?
O7 C27 1.3765(14) . ?
O7 C31 1.390(2) . ?
O8 C44 1.3757(14) . ?
O8 C47 1.4083(17) . ?
O9 C60 1.3819(15) . ?
O9 C63 1.4197(17) . ?
O10 C76 1.3837(17) . ?
O10 C79 1.437(2) . ?
N1 C1 1.142(3) . ?
N2 C16 1.140(3) . ?
N3 C33 1.142(2) . ?
N4 C49 1.142(2) . ?
N5 C65 1.145(2) . ?
C1 C2 1.446(3) . ?
C2 C3 1.377(3) . ?
C2 C7 1.365(3) . ?
C3 C4 1.387(3) . ?
C4 C5 1.381(3) . ?
C5 C6 1.372(2) . ?
C5 C8 1.505(2) . ?
C6 C7 1.377(2) . ?
C9 C10 1.392(2) . ?
C9 C14 1.3919(19) . ?
C10 C11 1.3871(18) . ?
C11 C12 1.3954(18) . ?
C11 C30 1.5160(18) . ?
C12 C13 1.3888(19) . ?
C13 C14 1.3919(19) . ?
C14 C80 1.5142(18) . ?
C16 C17 1.445(3) . ?
C17 C18 1.377(3) . ?
C17 C22 1.387(3) . ?
C18 C19 1.381(2) . ?
C19 C20 1.374(2) . ?
C20 C21 1.391(2) . ?
C20 C23 1.5062(19) . ?
C21 C22 1.380(2) . ?
C24 C25 1.3900(17) . ?
C24 C29 1.3898(18) . ?
C25 C26 1.3906(16) . ?
C26 C27 1.3928(18) . ?
C26 C32 1.5147(17) . ?
C27 C28 1.3886(18) . ?
C28 C29 1.3923(17) . ?
C29 C30 1.5156(17) . ?
C32 C42 1.5147(17) . ?
C33 C34 1.441(2) . ?
C34 C35 1.387(2) . ?
C34 C39 1.385(2) . ?
C35 C36 1.3871(18) . ?
C36 C37 1.379(2) . ?
C37 C38 1.3898(19) . ?
C37 C40 1.5069(18) . ?
C38 C39 1.384(2) . ?
C41 C42 1.3878(18) . ?
C41 C46 1.3852(18) . ?
C42 C43 1.3969(16) . ?
C43 C44 1.3900(18) . ?
C44 C45 1.3914(18) . ?
C45 C46 1.3905(17) . ?
C45 C48 1.5130(17) . ?
C48 C58 1.5121(17) . ?
C49 C50 1.447(2) . ?
C50 C51 1.383(2) . ?
C50 C55 1.374(3) . ?
C51 C52 1.389(2) . ?
C52 C53 1.376(2) . ?
C53 C54 1.388(2) . ?
C53 C56 1.507(2) . ?
C54 C55 1.375(2) . ?
C57 C58 1.3955(18) . ?
C57 C62 1.3834(18) . ?
C58 C59 1.3901(18) . ?
C59 C60 1.3884(19) . ?
C60 C61 1.3962(18) . ?
C61 C62 1.3924(18) . ?
C61 C64 1.5117(18) . ?
C64 C74 1.5147(18) . ?
C65 C66 1.442(2) . ?
C66 C67 1.386(2) . ?
C66 C71 1.394(2) . ?
C67 C68 1.384(2) . ?
C68 C69 1.391(2) . ?
C69 C70 1.3905(19) . ?
C69 C72 1.5041(19) . ?
C70 C71 1.383(2) . ?
C73 C74 1.3975(17) . ?
C73 C78 1.3912(19) . ?
C74 C75 1.387(2) . ?
C75 C76 1.388(2) . ?
C76 C77 1.3966(19) . ?
C77 C78 1.3941(19) . ?
C77 C80 1.5169(18) . ?

loop_
_smtbx_masks_void_nr
_smtbx_masks_void_average_x
_smtbx_masks_void_average_y
_smtbx_masks_void_average_z
_smtbx_masks_void_volume
_smtbx_masks_void_count_electrons
_smtbx_masks_void_content
1 -0.500 -0.741 -0.747 1591.0 372.0 ?
